data_7205708
loop_
_publ_author_name
'Chen, Zhenxia'
'Ling, Yun'
'Yang, Haiyang'
'Guo, Yufen'
'Weng, Linhong'
'Zhou, Yaming'

_publ_section_title
;
 Two-step synthesis, structure and adsorption property of a dynamic
 zinc phosphonocarboxylate framework
;
_journal_issue 10
_journal_name_full CrystEngComm
_journal_page_first 3378
_journal_paper_doi 10.1039/c0ce00687d
_journal_volume 13
_journal_year 2011
_chemical_formula_sum 'C8 H9.5 N0.5 O5.5 P Zn'
_chemical_formula_weight 297.00
_chemical_name_systematic
;
?
;
_space_group_IT_number 15
_symmetry_cell_setting monoclinic
_symmetry_space_group_name_Hall '-C 2yc'
_symmetry_space_group_name_H-M 'C 1 2/c 1'
_atom_sites_solution_hydrogens geom
_atom_sites_solution_primary direct
_atom_sites_solution_secondary difmap
_audit_creation_method SHELXL-97
_cell_angle_alpha 90.00
_cell_angle_beta 119.51(5)
_cell_angle_gamma 90.00
_cell_formula_units_Z 8
_cell_length_a 17.804(6)
_cell_length_b 19.340(12)
_cell_length_c 10.242(7)
_cell_measurement_reflns_used 851
_cell_measurement_temperature 293(2)
_cell_measurement_theta_max 20.001
_cell_measurement_theta_min 2.153
_cell_volume 3069(3)
_computing_cell_refinement 'Bruker SMART'
_computing_data_collection 'Bruker SMART'
_computing_data_reduction 'Bruker SHELXTL'
_computing_molecular_graphics 'Bruker SHELXTL'
_computing_publication_material 'Bruker SHELXTL'
_computing_structure_refinement 'SHELXL-97 (Sheldrick, 1997)'
_computing_structure_solution 'SHELXS-97 (Sheldrick, 1990)'
_diffrn_ambient_temperature 293(2)
_diffrn_measured_fraction_theta_full 0.984
_diffrn_measured_fraction_theta_max 0.984
_diffrn_measurement_device_type 'CCD area detector'
_diffrn_measurement_method 'phi and omega scans'
_diffrn_radiation_monochromator graphite
_diffrn_radiation_source 'fine-focus sealed tube'
_diffrn_radiation_type MoK\a
_diffrn_radiation_wavelength 0.71073
_diffrn_reflns_av_R_equivalents 0.0750
_diffrn_reflns_av_sigmaI/netI 0.0595
_diffrn_reflns_limit_h_max 21
_diffrn_reflns_limit_h_min -21
_diffrn_reflns_limit_k_max 22
_diffrn_reflns_limit_k_min -21
_diffrn_reflns_limit_l_max 12
_diffrn_reflns_limit_l_min -11
_diffrn_reflns_number 6447
_diffrn_reflns_theta_full 25.01
_diffrn_reflns_theta_max 25.01
_diffrn_reflns_theta_min 1.68
_exptl_absorpt_coefficient_mu 1.709
_exptl_absorpt_correction_T_max 0.8754
_exptl_absorpt_correction_T_min 0.7262
_exptl_absorpt_correction_type multi-scan
_exptl_absorpt_process_details sadabs
_exptl_crystal_colour colorless
_exptl_crystal_density_diffrn 1.286
_exptl_crystal_density_method 'not measured'
_exptl_crystal_description block
_exptl_crystal_F_000 1200
_exptl_crystal_size_max 0.20
_exptl_crystal_size_mid 0.10
_exptl_crystal_size_min 0.08
_refine_diff_density_max 1.403
_refine_diff_density_min -1.022
_refine_diff_density_rms 0.218
_refine_ls_extinction_method none
_refine_ls_goodness_of_fit_ref 1.080
_refine_ls_hydrogen_treatment constr
_refine_ls_matrix_type full
_refine_ls_number_parameters 156
_refine_ls_number_reflns 2669
_refine_ls_number_restraints 12
_refine_ls_restrained_S_all 1.084
_refine_ls_R_factor_all 0.0817
_refine_ls_R_factor_gt 0.0695
_refine_ls_shift/su_max 0.000
_refine_ls_shift/su_mean 0.000
_refine_ls_structure_factor_coef Fsqd
_refine_ls_weighting_details 'calc w=1/[\s^2^(Fo^2^)+(0.1519P)^2^+0.0000P] where P=(Fo^2^+2Fc^2^)/3'
_refine_ls_weighting_scheme calc
_refine_ls_wR_factor_gt 0.1991
_refine_ls_wR_factor_ref 0.2115
_reflns_number_gt 2111
_reflns_number_total 2669
_reflns_threshold_expression >2sigma(I)
_cod_data_source_file c0ce00687d.txt
_cod_data_source_block a00426e
_cod_depositor_comments
;
The following automatic conversions were performed:
'_symmetry_cell_setting' value 'Monoclinic' changed to 'monoclinic'
according to '/home/saulius/struct/CIF-dictionaries/cif_core.dic'
dictionary named 'cif_core.dic' version 2.4.1 from 2010-06-29.

Automatic conversion script
Id: cif_fix_enum 1555 2011-01-17 13:19:09Z saulius 
;
_cod_original_sg_symbol_H-M C2/c
_cod_original_formula_sum 'C8 H9.50 N0.50 O5.50 P Zn'
_cod_database_code 7205708

loop_
_symmetry_equiv_pos_as_xyz
'x, y, z'
'-x, y, -z+1/2'
'x+1/2, y+1/2, z'
'-x+1/2, y+1/2, -z+1/2'
'-x, -y, -z'
'x, -y, z-1/2'
'-x+1/2, -y+1/2, -z'
'x+1/2, -y+1/2, z-1/2'

loop_
_atom_site_label
_atom_site_type_symbol
_atom_site_fract_x
_atom_site_fract_y
_atom_site_fract_z
_atom_site_U_iso_or_equiv
_atom_site_adp_type
_atom_site_occupancy
_atom_site_symmetry_multiplicity
_atom_site_calc_flag
_atom_site_refinement_flags
_atom_site_disorder_assembly
_atom_site_disorder_group
Zn1 Zn 0.61068(4) 0.55091(3) 0.47772(7) 0.0306(3) Uani 1 1 d . . .
P1 P 0.40667(9) 0.57122(6) 0.34552(16) 0.0291(4) Uani 1 1 d . . .
O1 O 0.5006(2) 0.58139(19) 0.4573(5) 0.0456(11) Uani 1 1 d . . .
O2 O 0.3915(3) 0.53038(19) 0.2081(5) 0.0441(10) Uani 1 1 d . . .
O3 O 0.3584(3) 0.53791(19) 0.4175(5) 0.0425(10) Uani 1 1 d . . .
O4 O 0.3031(4) 0.9092(3) 0.1356(8) 0.092(2) Uani 1 1 d . . .
O5 O 0.1759(3) 0.8672(2) 0.0854(6) 0.0607(13) Uani 1 1 d . . .
C1 C 0.3626(3) 0.6576(2) 0.2892(6) 0.0320(12) Uani 1 1 d . . .
C2 C 0.4154(4) 0.7136(3) 0.3126(9) 0.0488(16) Uani 1 1 d . . .
H2 H 0.4750 0.7077 0.3637 0.059 Uiso 1 1 calc R . .
C3 C 0.3804(4) 0.7804(3) 0.2597(8) 0.0560(18) Uani 1 1 d . . .
H3 H 0.4167 0.8174 0.2718 0.067 Uiso 1 1 calc R . .
C4 C 0.2940(4) 0.7900(3) 0.1916(7) 0.0425(14) Uani 1 1 d . . .
C5 C 0.2410(4) 0.7355(3) 0.1706(8) 0.0488(16) Uani 1 1 d . . .
H5 H 0.1817 0.7426 0.1242 0.059 Uiso 1 1 calc R . .
C6 C 0.2748(4) 0.6682(3) 0.2184(8) 0.0470(15) Uani 1 1 d . . .
H6 H 0.2377 0.6312 0.2019 0.056 Uiso 1 1 calc R . .
C7 C 0.2563(5) 0.8616(3) 0.1352(8) 0.0532(17) Uani 1 1 d . . .
C8 C 0.5835(10) 0.6528(10) 0.7996(17) 0.187(7) Uani 1 1 d U . .
H8A H 0.6279 0.6188 0.8252 0.280 Uiso 1 1 calc R . .
H8B H 0.5973 0.6809 0.8858 0.280 Uiso 1 1 calc R . .
H8C H 0.5796 0.6815 0.7199 0.280 Uiso 1 1 calc R . .
O6 O 0.9430(17) 0.5901(14) 0.570(4) 0.116(11) Uani 0.25 1 d P . .
O7 O 0.805(2) 0.472(2) 0.434(4) 0.141(12) Uani 0.25 1 d PU . .
N1 N 0.5000 0.6177(9) 0.7500 0.148(6) Uiso 1 2 d S . .
H1 H 0.4920 0.5898 0.6739 0.177 Uiso 1 1 d R . .

loop_
_atom_site_aniso_label
_atom_site_aniso_U_11
_atom_site_aniso_U_22
_atom_site_aniso_U_33
_atom_site_aniso_U_23
_atom_site_aniso_U_13
_atom_site_aniso_U_12
Zn1 0.0417(5) 0.0196(4) 0.0298(5) -0.0008(2) 0.0171(3) -0.0033(2)
P1 0.0413(8) 0.0200(7) 0.0300(8) 0.0040(5) 0.0206(6) 0.0061(5)
O1 0.042(2) 0.029(2) 0.055(3) 0.0003(19) 0.015(2) 0.0092(16)
O2 0.073(3) 0.0262(19) 0.039(2) 0.0021(18) 0.033(2) 0.0091(19)
O3 0.064(3) 0.0292(19) 0.051(3) 0.0165(18) 0.042(2) 0.0153(18)
O4 0.087(4) 0.035(3) 0.130(6) 0.026(3) 0.036(4) 0.006(3)
O5 0.083(3) 0.039(2) 0.065(3) 0.025(2) 0.041(3) 0.032(2)
C1 0.046(3) 0.021(2) 0.034(3) 0.003(2) 0.024(2) 0.006(2)
C2 0.042(3) 0.030(3) 0.071(5) 0.011(3) 0.025(3) 0.005(2)
C3 0.058(4) 0.027(3) 0.077(5) 0.015(3) 0.028(4) 0.003(3)
C4 0.059(4) 0.026(3) 0.042(4) 0.007(2) 0.025(3) 0.012(2)
C5 0.044(3) 0.033(3) 0.066(5) 0.010(3) 0.025(3) 0.015(2)
C6 0.043(3) 0.032(3) 0.063(4) 0.008(3) 0.023(3) 0.002(2)
C7 0.074(5) 0.031(3) 0.052(4) 0.013(3) 0.029(4) 0.020(3)
C8 0.209(15) 0.210(15) 0.179(14) 0.011(11) 0.125(12) 0.049(11)
O6 0.094(18) 0.10(2) 0.19(3) -0.06(2) 0.10(2) -0.034(15)
O7 0.114(17) 0.144(18) 0.144(19) -0.068(14) 0.048(13) 0.043(13)

loop_
_atom_type_symbol
_atom_type_description
_atom_type_scat_dispersion_real
_atom_type_scat_dispersion_imag
_atom_type_scat_source
C C 0.0033 0.0016 'International Tables Vol C Tables 4.2.6.8 and 6.1.1.4'
H H 0.0000 0.0000 'International Tables Vol C Tables 4.2.6.8 and 6.1.1.4'
N N 0.0061 0.0033 'International Tables Vol C Tables 4.2.6.8 and 6.1.1.4'
O O 0.0106 0.0060 'International Tables Vol C Tables 4.2.6.8 and 6.1.1.4'
P P 0.1023 0.0942 'International Tables Vol C Tables 4.2.6.8 and 6.1.1.4'
Zn Zn 0.2839 1.4301 'International Tables Vol C Tables 4.2.6.8 and 6.1.1.4'

loop_
_geom_angle_atom_site_label_1
_geom_angle_atom_site_label_2
_geom_angle_atom_site_label_3
_geom_angle
_geom_angle_site_symmetry_1
_geom_angle_site_symmetry_3
_geom_angle_publ_flag
O2 Zn1 O5 116.23(19) 2_655 8_566 ?
O2 Zn1 O3 102.96(18) 2_655 5_666 ?
O5 Zn1 O3 118.3(2) 8_566 5_666 ?
O2 Zn1 O1 115.17(19) 2_655 . ?
O5 Zn1 O1 95.85(19) 8_566 . ?
O3 Zn1 O1 108.64(17) 5_666 . ?
O1 P1 O2 113.4(2) . . ?
O1 P1 O3 111.6(3) . . ?
O2 P1 O3 110.1(3) . . ?
O1 P1 C1 105.4(2) . . ?
O2 P1 C1 109.4(2) . . ?
O3 P1 C1 106.5(2) . . ?
P1 O1 Zn1 136.2(3) . . ?
P1 O2 Zn1 135.8(3) . 2_655 ?
P1 O3 Zn1 124.3(2) . 5_666 ?
C7 O5 Zn1 122.5(4) . 8_465 ?
C6 C1 C2 118.4(5) . . ?
C6 C1 P1 120.4(4) . . ?
C2 C1 P1 121.2(4) . . ?
C1 C2 C3 121.0(6) . . ?
C1 C2 H2 119.5 . . ?
C3 C2 H2 119.5 . . ?
C4 C3 C2 119.7(5) . . ?
C4 C3 H3 120.2 . . ?
C2 C3 H3 120.2 . . ?
C3 C4 C5 120.0(5) . . ?
C3 C4 C7 119.7(6) . . ?
C5 C4 C7 120.2(6) . . ?
C4 C5 C6 120.9(6) . . ?
C4 C5 H5 119.5 . . ?
C6 C5 H5 119.5 . . ?
C1 C6 C5 119.9(5) . . ?
C1 C6 H6 120.1 . . ?
C5 C6 H6 120.1 . . ?
O4 C7 O5 124.2(6) . . ?
O4 C7 C4 120.3(6) . . ?
O5 C7 C4 115.4(6) . . ?
N1 C8 H8A 109.5 . . ?
N1 C8 H8B 109.5 . . ?
H8A C8 H8B 109.5 . . ?
N1 C8 H8C 109.5 . . ?
H8A C8 H8C 109.5 . . ?
H8B C8 H8C 109.5 . . ?
C8 N1 C8 125(2) . 2_656 ?
C8 N1 H1 106.0 . . ?
C8 N1 H1 105.9 2_656 . ?

loop_
_geom_bond_atom_site_label_1
_geom_bond_atom_site_label_2
_geom_bond_distance
_geom_bond_site_symmetry_2
_geom_bond_publ_flag
Zn1 O2 1.926(4) 2_655 ?
Zn1 O5 1.953(4) 8_566 ?
Zn1 O3 1.955(4) 5_666 ?
Zn1 O1 1.957(4) . ?
P1 O1 1.503(4) . ?
P1 O2 1.518(4) . ?
P1 O3 1.523(4) . ?
P1 C1 1.814(5) . ?
O2 Zn1 1.926(4) 2_655 ?
O3 Zn1 1.955(4) 5_666 ?
O4 C7 1.241(8) . ?
O5 C7 1.265(8) . ?
O5 Zn1 1.953(4) 8_465 ?
C1 C6 1.376(8) . ?
C1 C2 1.377(8) . ?
C2 C3 1.421(8) . ?
C2 H2 0.9300 . ?
C3 C4 1.353(9) . ?
C3 H3 0.9300 . ?
C4 C5 1.358(9) . ?
C4 C7 1.523(8) . ?
C5 C6 1.417(8) . ?
C5 H5 0.9300 . ?
C6 H6 0.9300 . ?
C8 N1 1.478(17) . ?
C8 H8A 0.9600 . ?
C8 H8B 0.9600 . ?
C8 H8C 0.9600 . ?
N1 C8 1.478(17) 2_656 ?
N1 H1 0.8999 . ?

loop_
_geom_hbond_atom_site_label_D
_geom_hbond_atom_site_label_H
_geom_hbond_atom_site_label_A
_geom_hbond_distance_DH
_geom_hbond_distance_HA
_geom_hbond_distance_DA
_geom_hbond_angle_DHA
_geom_hbond_site_symmetry_A
N1 H1 O1 0.90 2.30 3.084(7) 145.0 .
